data_4306917
loop_
_publ_author_name
'Sean E. Durran'
'Mark R. J. Elsegood'
'Shelly R. Hammond'
'Martin B. Smith'

_publ_section_title
;
Coordination Studies of a New Unsymmetrical
\k4-PNN'N''-Tetradentate Ligand: Stepwise Formation and
Structural Characterization
;
_journal_name_full 'Inorganic Chemistry'
_journal_page_first 2755
_journal_page_last 2766
_journal_paper_doi 10.1021/ic061196s
_journal_volume 46
_journal_year 2007
_chemical_formula_sum 'C40 H42 N3 O4 P Pt'
_chemical_formula_weight 854.83
_chemical_name_systematic
;
 ?
;
_space_group_IT_number 4
_symmetry_cell_setting monoclinic
_symmetry_space_group_name_Hall 'P 2yb'
_symmetry_space_group_name_H-M 'P 1 21 1'
_atom_sites_solution_hydrogens geom
_atom_sites_solution_primary direct
_atom_sites_solution_secondary difmap
_audit_creation_method SHELXL-97
_cell_angle_alpha 90.00
_cell_angle_beta 101.717(2)
_cell_angle_gamma 90.00
_cell_formula_units_Z 4
_cell_length_a 10.9918(4)
_cell_length_b 20.1329(8)
_cell_length_c 16.9331(6)
_cell_measurement_reflns_used 15265
_cell_measurement_temperature 150(2)
_cell_measurement_theta_max 28.71
_cell_measurement_theta_min 2.27
_cell_volume 3669.2(2)
_computing_cell_refinement 'Bruker SAINT'
_computing_data_collection 'Bruker SMART'
_computing_data_reduction 'Bruker SAINT'
_computing_molecular_graphics 'Bruker SHELXTL'
_computing_publication_material 'Bruker SHELXTL and local programs'
_computing_structure_refinement 'Bruker SHELXTL'
_computing_structure_solution 'Bruker SHELXTL'
_diffrn_ambient_temperature 150(2)
_diffrn_measured_fraction_theta_full 0.997
_diffrn_measured_fraction_theta_max 0.899
_diffrn_measurement_device_type 'Bruker SMART 1000 CCD diffractometer'
_diffrn_measurement_method '\w rotation with narrow frames'
_diffrn_radiation_monochromator graphite
_diffrn_radiation_source 'sealed tube'
_diffrn_radiation_type MoK\a
_diffrn_radiation_wavelength 0.71073
_diffrn_reflns_av_R_equivalents 0.0261
_diffrn_reflns_av_sigmaI/netI 0.0652
_diffrn_reflns_limit_h_max 14
_diffrn_reflns_limit_h_min -14
_diffrn_reflns_limit_k_max 26
_diffrn_reflns_limit_k_min -25
_diffrn_reflns_limit_l_max 22
_diffrn_reflns_limit_l_min -23
_diffrn_reflns_number 30665
_diffrn_reflns_theta_full 26.00
_diffrn_reflns_theta_max 29.10
_diffrn_reflns_theta_min 1.59
_diffrn_standards_decay_% 0
_diffrn_standards_number 0
_exptl_absorpt_coefficient_mu 3.912
_exptl_absorpt_correction_T_max 0.573
_exptl_absorpt_correction_T_min 0.297
_exptl_absorpt_correction_type multi-scan
_exptl_absorpt_process_details 'SADABS v.2.08 (Sheldrick, G.M., 2002)'
_exptl_crystal_colour orange
_exptl_crystal_density_diffrn 1.547
_exptl_crystal_density_method 'not measured'
_exptl_crystal_description block
_exptl_crystal_F_000 1712
_exptl_crystal_size_max 0.41
_exptl_crystal_size_mid 0.22
_exptl_crystal_size_min 0.16
_refine_diff_density_max 1.539
_refine_diff_density_min -0.851
_refine_diff_density_rms 0.107
_refine_ls_abs_structure_details 'Flack H D (1983), Acta Cryst. A39, 876-881'
_refine_ls_abs_structure_Flack -0.009(4)
_refine_ls_extinction_method none
_refine_ls_goodness_of_fit_ref 0.869
_refine_ls_hydrogen_treatment constr
_refine_ls_matrix_type full
_refine_ls_number_parameters 885
_refine_ls_number_reflns 16450
_refine_ls_number_restraints 63
_refine_ls_restrained_S_all 0.869
_refine_ls_R_factor_all 0.0385
_refine_ls_R_factor_gt 0.0282
_refine_ls_shift/su_max 0.003
_refine_ls_shift/su_mean 0.000
_refine_ls_structure_factor_coef Fsqd
_refine_ls_weighting_details 'calc w=1/[\s^2^(Fo^2^)+(0.0000P)^2^+0.0000P] where P=(Fo^2^+2Fc^2^)/3'
_refine_ls_weighting_scheme calc
_refine_ls_wR_factor_gt 0.0469
_refine_ls_wR_factor_ref 0.0503
_reflns_number_gt 14266
_reflns_number_total 16450
_reflns_threshold_expression I>2\s(I)
_cod_data_source_file ic061196ssi20060703_115123_4.cif
_cod_data_source_block 5a.Et~2~O
_cod_database_code 4306917

loop_
_symmetry_equiv_pos_as_xyz
'x, y, z'
'-x, y+1/2, -z'

loop_
_atom_site_label
_atom_site_type_symbol
_atom_site_fract_x
_atom_site_fract_y
_atom_site_fract_z
_atom_site_U_iso_or_equiv
_atom_site_adp_type
_atom_site_occupancy
_atom_site_symmetry_multiplicity
_atom_site_calc_flag
_atom_site_refinement_flags
_atom_site_disorder_assembly
_atom_site_disorder_group
Pt1 Pt 0.313268(14) 0.933680(7) 0.947814(9) 0.01910(4) Uani 1 1 d . . .
P1 P 0.24064(10) 0.94383(6) 1.05810(6) 0.0197(3) Uani 1 1 d . . .
N1 N 0.1359(3) 0.9364(3) 0.87466(19) 0.0179(7) Uani 1 1 d . . .
N2 N 0.3570(3) 0.9269(2) 0.83381(19) 0.0182(8) Uani 1 1 d . . .
C36 C 0.4919(4) 0.9218(3) 1.0130(3) 0.0310(14) Uani 1 1 d . . .
H36A H 0.5344 0.9649 1.0186 0.037 Uiso 1 1 calc R . .
H36B H 0.5369 0.8907 0.9848 0.037 Uiso 1 1 calc R . .
H36C H 0.4892 0.9043 1.0666 0.037 Uiso 1 1 calc R . .
C1 C 0.0978(4) 0.9926(3) 1.0384(2) 0.0188(9) Uani 1 1 d . . .
C2 C 0.0630(4) 1.0274(2) 1.1017(3) 0.0262(11) Uani 1 1 d . . .
H2A H 0.1170 1.0271 1.1532 0.031 Uiso 1 1 calc R . .
C3 C -0.0467(4) 1.0619(2) 1.0919(3) 0.0311(12) Uani 1 1 d . . .
H3A H -0.0671 1.0857 1.1359 0.037 Uiso 1 1 calc R . .
C4 C -0.1282(4) 1.0620(2) 1.0168(3) 0.0295(12) Uani 1 1 d . . .
H4 H -0.2049 1.0852 1.0097 0.035 Uiso 1 1 calc R . .
C5 C -0.0964(4) 1.0282(2) 0.9539(3) 0.0261(11) Uani 1 1 d . . .
H5A H -0.1528 1.0281 0.9033 0.031 Uiso 1 1 calc R . .
C6 C 0.0159(3) 0.9939(3) 0.9612(2) 0.0208(9) Uani 1 1 d . . .
C7 C 0.0350(4) 0.9605(2) 0.8883(3) 0.0208(10) Uani 1 1 d . . .
H7 H -0.0360 0.9563 0.8460 0.025 Uiso 1 1 calc R . .
C8 C 0.1381(4) 0.90203(19) 0.8001(3) 0.0170(9) Uani 1 1 d . . .
C9 C 0.0330(4) 0.8741(2) 0.7517(3) 0.0241(10) Uani 1 1 d . . .
H9 H -0.0460 0.8789 0.7657 0.029 Uiso 1 1 calc R . .
C10 C 0.0441(4) 0.8395(2) 0.6833(3) 0.0250(11) Uani 1 1 d . . .
H10 H -0.0277 0.8217 0.6489 0.030 Uiso 1 1 calc R . .
C11 C 0.1606(4) 0.8308(2) 0.6647(3) 0.0240(10) Uani 1 1 d . . .
H11 H 0.1684 0.8058 0.6184 0.029 Uiso 1 1 calc R . .
C12 C 0.2653(4) 0.8583(2) 0.7131(3) 0.0230(10) Uani 1 1 d . . .
H12 H 0.3446 0.8518 0.7001 0.028 Uiso 1 1 calc R . .
C13 C 0.2543(4) 0.8953(2) 0.7807(3) 0.0187(10) Uani 1 1 d . . .
C14 C 0.4371(4) 0.9615(2) 0.8005(3) 0.0220(10) Uani 1 1 d . . .
O1 O 0.4352(3) 0.96565(14) 0.72618(17) 0.0221(7) Uani 1 1 d . . .
C15 C 0.5372(4) 1.0004(3) 0.8578(3) 0.0250(11) Uani 1 1 d . . .
H15A H 0.4975 1.0278 0.8941 0.030 Uiso 1 1 calc R . .
H15B H 0.5942 0.9688 0.8916 0.030 Uiso 1 1 calc R . .
N3 N 0.6079(3) 1.04297(19) 0.8156(2) 0.0241(9) Uani 1 1 d . . .
H3 H 0.6830 1.0315 0.8101 0.029 Uiso 1 1 calc R . .
C16 C 0.5572(5) 1.1004(3) 0.7848(3) 0.0320(12) Uani 1 1 d . . .
O2 O 0.4674(3) 1.12754(18) 0.7994(2) 0.0425(10) Uani 1 1 d . . .
O3 O 0.6269(3) 1.12631(16) 0.7330(2) 0.0355(9) Uani 1 1 d . . .
C17 C 0.5809(5) 1.1874(3) 0.6954(3) 0.0440(15) Uani 1 1 d . . .
H17A H 0.6508 1.2112 0.6792 0.053 Uiso 1 1 calc R . .
H17B H 0.5513 1.2152 0.7358 0.053 Uiso 1 1 calc R . .
C18 C 0.4771(5) 1.1809(3) 0.6223(3) 0.0336(13) Uani 1 1 d . . .
C19 C 0.4462(5) 1.1205(3) 0.5846(3) 0.0451(15) Uani 1 1 d . . .
H19 H 0.4868 1.0810 0.6066 0.054 Uiso 1 1 calc R . .
C20 C 0.3555(6) 1.1180(3) 0.5144(4) 0.0550(17) Uani 1 1 d . . .
H20 H 0.3335 1.0767 0.4884 0.066 Uiso 1 1 calc R . .
C21 C 0.2970(6) 1.1757(4) 0.4824(4) 0.0621(19) Uani 1 1 d . . .
H21 H 0.2364 1.1737 0.4337 0.075 Uiso 1 1 calc R . .
C22 C 0.3256(5) 1.2363(3) 0.5204(4) 0.0545(17) Uani 1 1 d . . .
H22 H 0.2843 1.2757 0.4987 0.065 Uiso 1 1 calc R . .
C23 C 0.4157(5) 1.2382(3) 0.5905(3) 0.0435(15) Uani 1 1 d . . .
H23 H 0.4360 1.2793 0.6174 0.052 Uiso 1 1 calc R . .
C24 C 0.3411(4) 0.9862(3) 1.1424(3) 0.0251(10) Uani 1 1 d . . .
C25 C 0.4018(5) 1.0434(2) 1.1259(3) 0.0402(14) Uani 1 1 d . . .
H25 H 0.3877 1.0602 1.0723 0.048 Uiso 1 1 calc R . .
C26 C 0.4828(5) 1.0763(3) 1.1868(4) 0.0544(18) Uani 1 1 d . . .
H26 H 0.5227 1.1160 1.1755 0.065 Uiso 1 1 calc R . .
C27 C 0.5049(5) 1.0507(3) 1.2640(4) 0.0564(19) Uani 1 1 d . . .
H27 H 0.5612 1.0726 1.3059 0.068 Uiso 1 1 calc R . .
C28 C 0.4464(5) 0.9940(4) 1.2805(3) 0.0529(15) Uani 1 1 d . . .
H28 H 0.4620 0.9769 1.3339 0.063 Uiso 1 1 calc R . .
C29 C 0.3650(5) 0.9616(3) 1.2204(3) 0.0394(14) Uani 1 1 d . . .
H29 H 0.3251 0.9221 1.2324 0.047 Uiso 1 1 calc R . .
C30 C 0.1993(4) 0.8668(2) 1.1026(3) 0.0249(11) Uani 1 1 d . . .
C31 C 0.2649(4) 0.8101(2) 1.0903(3) 0.0325(12) Uani 1 1 d . . .
H31 H 0.3236 0.8117 1.0561 0.039 Uiso 1 1 calc R . .
C32 C 0.2441(5) 0.7507(3) 1.1284(3) 0.0425(14) Uani 1 1 d . . .
H32 H 0.2883 0.7117 1.1198 0.051 Uiso 1 1 calc R . .
C33 C 0.1603(5) 0.7485(3) 1.1782(3) 0.0404(14) Uani 1 1 d . . .
H33 H 0.1482 0.7083 1.2049 0.048 Uiso 1 1 calc R . .
C34 C 0.0936(5) 0.8042(3) 1.1897(3) 0.0367(13) Uani 1 1 d . . .
H34 H 0.0343 0.8023 1.2234 0.044 Uiso 1 1 calc R . .
C35 C 0.1133(4) 0.8631(3) 1.1521(3) 0.0308(12) Uani 1 1 d . . .
H35 H 0.0673 0.9016 1.1603 0.037 Uiso 1 1 calc R . .
Pt2 Pt -0.089400(14) 0.992487(8) 0.519763(9) 0.01982(4) Uani 1 1 d . . .
P2 P -0.01424(11) 0.97448(5) 0.41194(7) 0.0206(3) Uani 1 1 d . . .
N4 N 0.0868(3) 1.0017(2) 0.5916(2) 0.0182(9) Uani 1 1 d . . .
N5 N -0.1347(3) 1.00919(17) 0.6325(2) 0.0196(9) Uani 1 1 d . . .
C72 C -0.2678(4) 0.9923(4) 0.4506(3) 0.0315(11) Uani 1 1 d . . .
H72A H -0.2658 1.0079 0.3960 0.038 Uiso 1 1 calc R . .
H72B H -0.3205 1.0219 0.4751 0.038 Uiso 1 1 calc R . .
H72C H -0.3014 0.9471 0.4479 0.038 Uiso 1 1 calc R . .
C37 C 0.1350(4) 0.9306(3) 0.4381(2) 0.0219(10) Uani 1 1 d . . .
C38 C 0.1725(4) 0.8902(2) 0.3812(3) 0.0263(11) Uani 1 1 d . . .
H38 H 0.1174 0.8827 0.3311 0.032 Uiso 1 1 calc R . .
C39 C 0.2892(5) 0.8605(2) 0.3959(3) 0.0321(12) Uani 1 1 d . . .
H39 H 0.3130 0.8330 0.3561 0.038 Uiso 1 1 calc R . .
C40 C 0.3700(5) 0.8710(3) 0.4682(3) 0.0341(12) Uani 1 1 d . . .
H40 H 0.4499 0.8510 0.4789 0.041 Uiso 1 1 calc R . .
C41 C 0.3329(4) 0.9114(2) 0.5253(3) 0.0281(11) Uani 1 1 d . . .
H41 H 0.3898 0.9195 0.5746 0.034 Uiso 1 1 calc R . .
C42 C 0.2158(4) 0.9404(2) 0.5134(2) 0.0215(9) Uani 1 1 d . . .
C43 C 0.1918(4) 0.9796(2) 0.5815(3) 0.0227(10) Uani 1 1 d . . .
H43 H 0.2619 0.9898 0.6226 0.027 Uiso 1 1 calc R . .
C44 C 0.0820(4) 1.0410(2) 0.6623(3) 0.0188(10) Uani 1 1 d . . .
C45 C 0.1835(4) 1.0741(2) 0.7074(3) 0.0280(12) Uani 1 1 d . . .
H45 H 0.2624 1.0710 0.6928 0.034 Uiso 1 1 calc R . .
C46 C 0.1699(4) 1.1115(2) 0.7732(3) 0.0309(12) Uani 1 1 d . . .
H46 H 0.2397 1.1333 0.8049 0.037 Uiso 1 1 calc R . .
C47 C 0.0540(4) 1.1171(2) 0.7930(3) 0.0324(12) Uani 1 1 d . . .
H47 H 0.0444 1.1436 0.8378 0.039 Uiso 1 1 calc R . .
C48 C -0.0480(4) 1.0845(2) 0.7479(3) 0.0242(10) Uani 1 1 d . . .
H48 H -0.1270 1.0890 0.7619 0.029 Uiso 1 1 calc R . .
C49 C -0.0357(4) 1.0453(2) 0.6828(3) 0.0198(10) Uani 1 1 d . . .
C50 C -0.2138(4) 0.9766(2) 0.6694(3) 0.0183(10) Uani 1 1 d . . .
O4 O -0.2131(2) 0.97725(15) 0.74310(17) 0.0249(7) Uani 1 1 d . . .
C51 C -0.3133(4) 0.9357(3) 0.6143(3) 0.0265(10) Uani 1 1 d . . .
H51A H -0.3699 0.9659 0.5781 0.032 Uiso 1 1 calc R . .
H51B H -0.2731 0.9062 0.5804 0.032 Uiso 1 1 calc R . .
N6 N -0.3847(3) 0.89588(18) 0.6595(2) 0.0244(9) Uani 1 1 d . . .
H6 H -0.4572 0.9099 0.6671 0.029 Uiso 1 1 calc R . .
C52 C -0.3389(4) 0.8370(3) 0.6899(3) 0.0292(12) Uani 1 1 d . . .
O5 O -0.2520(3) 0.80729(17) 0.6743(2) 0.0392(9) Uani 1 1 d . . .
O6 O -0.4104(3) 0.81446(17) 0.7419(2) 0.0342(9) Uani 1 1 d . . .
C53 C -0.3709(5) 0.7525(3) 0.7802(3) 0.0437(14) Uani 1 1 d . . .
H53A H -0.3397 0.7236 0.7414 0.052 Uiso 1 1 calc R . .
H53B H -0.4432 0.7302 0.7952 0.052 Uiso 1 1 calc R . .
C54 C -0.2702(4) 0.7608(3) 0.8548(3) 0.0328(12) Uani 1 1 d . . .
C55 C -0.2353(6) 0.8217(3) 0.8886(4) 0.0514(17) Uani 1 1 d . . .
H55 H -0.2727 0.8609 0.8634 0.062 Uiso 1 1 calc R . .
C56 C -0.1462(7) 0.8264(4) 0.9588(4) 0.069(2) Uani 1 1 d . . .
H56 H -0.1246 0.8686 0.9827 0.083 Uiso 1 1 calc R . .
C57 C -0.0894(6) 0.7704(4) 0.9936(4) 0.063(2) Uani 1 1 d . . .
H57 H -0.0259 0.7739 1.0408 0.075 Uiso 1 1 calc R . .
C58 C -0.1231(6) 0.7088(3) 0.9612(4) 0.0550(17) Uani 1 1 d . . .
H58 H -0.0847 0.6698 0.9862 0.066 Uiso 1 1 calc R . .
C59 C -0.2138(5) 0.7046(3) 0.8916(3) 0.0405(14) Uani 1 1 d . . .
H59 H -0.2376 0.6622 0.8689 0.049 Uiso 1 1 calc R . .
C60 C -0.1060(4) 0.9248(3) 0.3310(3) 0.0258(11) Uani 1 1 d . . .
C61 C -0.1447(5) 0.8626(3) 0.3494(3) 0.0378(13) Uani 1 1 d . . .
H61 H -0.1229 0.8463 0.4031 0.045 Uiso 1 1 calc R . .
C62 C -0.2159(5) 0.8234(3) 0.2890(4) 0.0511(16) Uani 1 1 d . . .
H62 H -0.2404 0.7800 0.3012 0.061 Uiso 1 1 calc R . .
C63 C -0.2504(5) 0.8479(3) 0.2119(4) 0.0544(17) Uani 1 1 d . . .
H63 H -0.2996 0.8214 0.1711 0.065 Uiso 1 1 calc R . .
C64 C -0.2142(5) 0.9105(3) 0.1935(3) 0.0534(18) Uani 1 1 d . . .
H64 H -0.2389 0.9272 0.1402 0.064 Uiso 1 1 calc R . .
C65 C -0.1418(5) 0.9490(3) 0.2527(3) 0.0376(14) Uani 1 1 d . . .
H65 H -0.1164 0.9921 0.2399 0.045 Uiso 1 1 calc R . .
C66 C 0.0245(4) 1.0497(2) 0.3624(3) 0.0226(10) Uani 1 1 d . . .
C67 C -0.0536(4) 1.1041(2) 0.3597(3) 0.0327(12) Uani 1 1 d . . .
H67 H -0.1231 1.1018 0.3850 0.039 Uiso 1 1 calc R . .
C68 C -0.0308(5) 1.1620(2) 0.3200(3) 0.0377(13) Uani 1 1 d . . .
H68 H -0.0853 1.1989 0.3177 0.045 Uiso 1 1 calc R . .
C69 C 0.0710(5) 1.1656(2) 0.2844(3) 0.0359(13) Uani 1 1 d . . .
H69 H 0.0867 1.2050 0.2573 0.043 Uiso 1 1 calc R . .
C70 C 0.1495(5) 1.1124(3) 0.2878(3) 0.0301(12) Uani 1 1 d . . .
H70 H 0.2200 1.1153 0.2634 0.036 Uiso 1 1 calc R . .
C71 C 0.1270(4) 1.0542(2) 0.3267(3) 0.0256(11) Uani 1 1 d . . .
H71 H 0.1819 1.0175 0.3287 0.031 Uiso 1 1 calc R . .
C73 C 0.0021(6) 1.2033(4) 0.5550(4) 0.084(2) Uani 1 1 d U . .
H73A H 0.0513 1.1914 0.6081 0.127 Uiso 1 1 calc R . .
H73B H 0.0135 1.2506 0.5448 0.127 Uiso 1 1 calc R . .
H73C H 0.0296 1.1767 0.5134 0.127 Uiso 1 1 calc R . .
C74 C -0.1284(6) 1.1902(3) 0.5532(4) 0.0568(17) Uani 1 1 d U . .
H74A H -0.1393 1.1426 0.5647 0.068 Uiso 1 1 calc R . .
H74B H -0.1555 1.2165 0.5960 0.068 Uiso 1 1 calc R . .
O7 O -0.2034(3) 1.20638(17) 0.4780(2) 0.0412(9) Uani 1 1 d U . .
C75 C -0.3288(5) 1.1898(3) 0.4714(4) 0.0511(15) Uani 1 1 d U . .
H75A H -0.3612 1.2113 0.5156 0.061 Uiso 1 1 calc R . .
H75B H -0.3370 1.1411 0.4768 0.061 Uiso 1 1 calc R . .
C76 C -0.4032(5) 1.2119(3) 0.3922(4) 0.0622(18) Uani 1 1 d U . .
H76A H -0.4908 1.2007 0.3890 0.093 Uiso 1 1 calc R . .
H76B H -0.3729 1.1895 0.3485 0.093 Uiso 1 1 calc R . .
H76C H -0.3947 1.2600 0.3868 0.093 Uiso 1 1 calc R . .
C77 C 0.5735(7) 0.7203(6) 1.0454(5) 0.145(4) Uani 1 1 d U . .
H77A H 0.6527 0.6965 1.0529 0.217 Uiso 1 1 calc R . .
H77B H 0.5387 0.7157 1.0940 0.217 Uiso 1 1 calc R . .
H77C H 0.5872 0.7675 1.0356 0.217 Uiso 1 1 calc R . .
C78 C 0.5003(11) 0.6969(8) 0.9871(7) 0.203(6) Uani 1 1 d U . .
H78A H 0.5206 0.6489 0.9892 0.243 Uiso 1 1 calc R . .
H78B H 0.5304 0.7144 0.9399 0.243 Uiso 1 1 calc R . .
O8 O 0.3812(5) 0.6982(3) 0.9645(4) 0.107(2) Uani 1 1 d U . .
C79 C 0.3279(9) 0.7358(4) 0.8965(5) 0.094(3) Uani 1 1 d U . .
H79A H 0.3562 0.7184 0.8486 0.113 Uiso 1 1 calc R . .
H79B H 0.3558 0.7825 0.9047 0.113 Uiso 1 1 calc R . .
C80 C 0.1922(7) 0.7333(4) 0.8824(4) 0.102(3) Uani 1 1 d U . .
H80A H 0.1571 0.7610 0.8357 0.154 Uiso 1 1 calc R . .
H80B H 0.1642 0.7499 0.9301 0.154 Uiso 1 1 calc R . .
H80C H 0.1643 0.6873 0.8719 0.154 Uiso 1 1 calc R . .

loop_
_atom_site_aniso_label
_atom_site_aniso_U_11
_atom_site_aniso_U_22
_atom_site_aniso_U_33
_atom_site_aniso_U_23
_atom_site_aniso_U_13
_atom_site_aniso_U_12
Pt1 0.01747(8) 0.02429(9) 0.01493(8) 0.00175(8) 0.00188(6) 0.00146(8)
P1 0.0205(5) 0.0247(7) 0.0132(5) 0.0013(5) 0.0016(4) 0.0011(5)
N1 0.0165(17) 0.0227(19) 0.0145(17) 0.004(2) 0.0034(14) 0.005(2)
N2 0.0179(17) 0.023(2) 0.0132(17) -0.0022(18) 0.0022(14) -0.0003(17)
C36 0.020(2) 0.045(4) 0.028(3) 0.006(3) 0.003(2) 0.007(2)
C1 0.018(2) 0.019(2) 0.019(2) 0.003(2) 0.0025(17) -0.002(2)
C2 0.029(3) 0.029(3) 0.020(3) 0.000(2) 0.005(2) 0.003(2)
C3 0.040(3) 0.033(3) 0.023(3) -0.006(2) 0.011(2) 0.003(2)
C4 0.024(2) 0.034(3) 0.031(3) 0.001(2) 0.005(2) 0.016(2)
C5 0.023(2) 0.036(3) 0.019(2) -0.001(2) 0.005(2) 0.003(2)
C6 0.0173(19) 0.026(2) 0.019(2) -0.004(2) 0.0041(16) -0.003(2)
C7 0.017(2) 0.027(2) 0.015(2) 0.0031(19) -0.0037(19) -0.0008(18)
C8 0.021(2) 0.013(2) 0.016(2) 0.0006(17) 0.0009(18) 0.0034(17)
C9 0.021(2) 0.022(2) 0.031(3) 0.000(2) 0.010(2) 0.002(2)
C10 0.025(2) 0.023(3) 0.025(3) -0.003(2) 0.000(2) -0.002(2)
C11 0.025(2) 0.022(2) 0.023(3) -0.007(2) 0.001(2) -0.0024(19)
C12 0.023(2) 0.026(3) 0.022(2) 0.000(2) 0.0088(19) -0.0003(19)
C13 0.020(2) 0.017(2) 0.019(2) 0.0036(18) 0.0021(18) 0.0018(17)
C14 0.016(2) 0.027(2) 0.025(3) -0.001(2) 0.008(2) 0.0032(18)
O1 0.0183(16) 0.0325(18) 0.0166(16) -0.0013(13) 0.0061(13) -0.0013(12)
C15 0.021(2) 0.035(3) 0.020(2) 0.000(2) 0.0046(19) -0.001(2)
N3 0.0128(18) 0.032(2) 0.028(2) 0.0049(18) 0.0061(16) -0.0030(17)
C16 0.026(3) 0.030(3) 0.037(3) -0.002(2) 0.001(2) -0.008(2)
O2 0.028(2) 0.045(2) 0.056(3) -0.0029(19) 0.0108(18) 0.0048(17)
O3 0.0291(19) 0.039(2) 0.038(2) 0.0112(18) 0.0048(17) -0.0067(16)
C17 0.038(3) 0.039(3) 0.049(4) 0.012(3) -0.007(3) -0.017(3)
C18 0.031(3) 0.041(3) 0.028(3) 0.004(2) 0.003(2) -0.016(2)
C19 0.043(3) 0.050(4) 0.040(4) 0.006(3) 0.002(3) -0.014(3)
C20 0.058(4) 0.066(5) 0.040(4) -0.008(3) 0.006(3) -0.024(4)
C21 0.053(4) 0.090(6) 0.038(4) 0.004(4) -0.004(3) -0.008(4)
C22 0.047(4) 0.071(5) 0.042(4) 0.017(3) 0.001(3) 0.008(3)
C23 0.036(3) 0.053(4) 0.041(3) 0.006(3) 0.005(3) -0.002(3)
C24 0.023(2) 0.027(3) 0.023(2) -0.001(2) 0.0009(18) 0.004(2)
C25 0.046(3) 0.027(3) 0.039(3) 0.003(2) -0.012(3) 0.001(2)
C26 0.057(4) 0.031(3) 0.065(5) -0.003(3) -0.013(3) -0.006(3)
C27 0.048(4) 0.049(4) 0.057(4) -0.022(3) -0.027(3) 0.007(3)
C28 0.051(3) 0.070(4) 0.028(3) -0.008(4) -0.013(3) 0.005(4)
C29 0.039(3) 0.057(4) 0.019(3) -0.002(2) -0.002(2) 0.002(3)
C30 0.027(3) 0.031(3) 0.013(2) 0.002(2) -0.0019(19) -0.006(2)
C31 0.028(3) 0.034(3) 0.034(3) 0.008(2) 0.003(2) 0.007(2)
C32 0.039(3) 0.032(3) 0.053(4) 0.014(3) 0.000(3) 0.008(2)
C33 0.046(3) 0.034(3) 0.035(3) 0.016(3) -0.007(3) -0.010(3)
C34 0.036(3) 0.051(4) 0.021(3) 0.003(3) 0.001(2) -0.018(3)
C35 0.035(3) 0.037(3) 0.022(3) -0.006(2) 0.010(2) -0.005(2)
Pt2 0.01763(8) 0.02678(9) 0.01433(8) 0.00194(8) 0.00158(6) 0.00205(8)
P2 0.0225(6) 0.0253(8) 0.0135(6) 0.0018(5) 0.0022(5) 0.0009(5)
N4 0.0196(18) 0.020(2) 0.0149(18) -0.0012(17) 0.0032(14) -0.0042(18)
N5 0.0167(18) 0.028(3) 0.0142(18) -0.0005(15) 0.0038(15) 0.0019(15)
C72 0.019(2) 0.053(3) 0.021(2) 0.007(3) 0.0008(18) 0.012(3)
C37 0.025(2) 0.024(2) 0.017(2) 0.003(2) 0.0039(18) 0.005(2)
C38 0.033(3) 0.030(3) 0.016(2) 0.001(2) 0.007(2) 0.001(2)
C39 0.040(3) 0.035(3) 0.024(3) -0.003(2) 0.014(2) 0.016(2)
C40 0.029(3) 0.042(3) 0.032(3) 0.004(3) 0.008(2) 0.007(2)
C41 0.026(2) 0.038(3) 0.019(2) 0.004(2) 0.002(2) 0.007(2)
C42 0.024(2) 0.024(2) 0.017(2) 0.004(2) 0.0053(17) 0.001(2)
C43 0.023(2) 0.029(3) 0.015(2) 0.0007(19) 0.0044(18) 0.0040(19)
C44 0.018(2) 0.020(2) 0.016(2) 0.0019(18) -0.0005(18) 0.0043(18)
C45 0.019(2) 0.034(3) 0.030(3) -0.006(2) 0.003(2) 0.003(2)
C46 0.021(2) 0.037(3) 0.032(3) -0.015(2) -0.003(2) 0.000(2)
C47 0.036(3) 0.030(3) 0.030(3) -0.011(2) 0.003(2) 0.003(2)
C48 0.018(2) 0.030(3) 0.025(3) -0.002(2) 0.0047(19) 0.0014(19)
C49 0.017(2) 0.022(2) 0.019(2) 0.0027(19) -0.0018(18) 0.0018(18)
C50 0.013(2) 0.025(3) 0.016(2) -0.0010(19) -0.0007(17) 0.0072(18)
O4 0.0204(15) 0.036(2) 0.0178(16) 0.0020(14) 0.0035(12) 0.0029(13)
C51 0.022(2) 0.038(3) 0.022(2) 0.002(3) 0.0093(19) -0.003(3)
N6 0.0152(19) 0.030(2) 0.028(2) 0.0030(18) 0.0042(17) -0.0021(16)
C52 0.015(2) 0.038(3) 0.032(3) -0.007(2) -0.001(2) -0.007(2)
O5 0.0260(19) 0.038(2) 0.052(3) -0.0098(18) 0.0048(17) 0.0060(16)
O6 0.0267(19) 0.032(2) 0.044(2) 0.0104(18) 0.0078(17) -0.0016(16)
C53 0.042(3) 0.039(3) 0.045(4) 0.007(3) -0.001(3) -0.009(3)
C54 0.028(3) 0.039(3) 0.031(3) 0.002(2) 0.004(2) -0.002(2)
C55 0.061(4) 0.035(3) 0.052(4) 0.000(3) -0.004(3) -0.008(3)
C56 0.094(5) 0.051(4) 0.055(5) -0.010(4) -0.004(4) -0.023(4)
C57 0.061(4) 0.068(5) 0.046(4) 0.001(4) -0.021(3) -0.013(4)
C58 0.059(4) 0.056(4) 0.043(4) 0.002(3) -0.005(3) 0.015(3)
C59 0.048(3) 0.036(3) 0.033(3) -0.006(3) -0.002(3) 0.004(3)
C60 0.022(2) 0.036(3) 0.018(2) -0.006(2) 0.0017(18) -0.003(2)
C61 0.042(3) 0.041(3) 0.030(3) -0.003(2) 0.006(2) -0.007(3)
C62 0.053(4) 0.051(4) 0.050(4) -0.016(3) 0.010(3) -0.020(3)
C63 0.042(3) 0.071(5) 0.045(4) -0.023(3) -0.001(3) -0.027(3)
C64 0.046(3) 0.082(5) 0.025(3) -0.004(3) -0.009(3) -0.011(3)
C65 0.044(3) 0.039(4) 0.027(3) -0.005(2) 0.001(2) -0.008(2)
C66 0.029(3) 0.023(2) 0.015(2) 0.002(2) 0.002(2) 0.002(2)
C67 0.032(3) 0.030(3) 0.037(3) 0.002(2) 0.012(2) 0.004(2)
C68 0.041(3) 0.028(3) 0.045(3) 0.010(2) 0.011(3) 0.006(2)
C69 0.051(3) 0.024(3) 0.030(3) 0.004(2) 0.000(3) -0.008(2)
C70 0.035(3) 0.036(3) 0.022(3) 0.000(2) 0.013(2) -0.006(2)
C71 0.033(3) 0.024(3) 0.021(3) -0.003(2) 0.008(2) 0.002(2)
C73 0.073(4) 0.085(5) 0.079(6) 0.000(4) -0.022(4) -0.019(4)
C74 0.071(4) 0.048(4) 0.049(4) 0.010(3) 0.006(3) 0.020(3)
O7 0.045(2) 0.044(2) 0.036(2) 0.0112(17) 0.0106(17) 0.0043(17)
C75 0.049(3) 0.043(3) 0.066(4) 0.014(3) 0.023(3) 0.003(3)
C76 0.054(4) 0.061(4) 0.068(5) 0.006(4) 0.003(3) -0.008(3)
C77 0.071(6) 0.274(14) 0.092(7) -0.029(8) 0.022(5) -0.061(7)
C78 0.086(6) 0.367(17) 0.140(10) -0.143(10) -0.014(6) 0.048(9)
O8 0.080(4) 0.130(5) 0.098(4) -0.028(4) -0.015(3) 0.033(4)
C79 0.123(6) 0.079(6) 0.092(6) 0.004(5) 0.049(5) 0.022(5)
C80 0.113(6) 0.073(5) 0.087(6) 0.039(4) -0.061(5) -0.056(5)

loop_
_atom_type_symbol
_atom_type_description
_atom_type_scat_dispersion_real
_atom_type_scat_dispersion_imag
_atom_type_scat_source
C C 0.0033 0.0016 'International Tables Vol C Tables 4.2.6.8 and 6.1.1.4'
H H 0.0000 0.0000 'International Tables Vol C Tables 4.2.6.8 and 6.1.1.4'
N N 0.0061 0.0033 'International Tables Vol C Tables 4.2.6.8 and 6.1.1.4'
O O 0.0106 0.0060 'International Tables Vol C Tables 4.2.6.8 and 6.1.1.4'
P P 0.1023 0.0942 'International Tables Vol C Tables 4.2.6.8 and 6.1.1.4'
Pt Pt -1.7033 8.3905 'International Tables Vol C Tables 4.2.6.8 and 6.1.1.4'

loop_
_geom_angle_atom_site_label_1
_geom_angle_atom_site_label_2
_geom_angle_atom_site_label_3
_geom_angle
_geom_angle_site_symmetry_1
_geom_angle_site_symmetry_3
_geom_angle_publ_flag
C36 Pt1 N2 96.59(16) . . ?
C36 Pt1 N1 173.7(2) . . ?
N2 Pt1 N1 79.37(12) . . ?
C36 Pt1 P1 91.53(13) . . ?
N2 Pt1 P1 171.86(9) . . ?
N1 Pt1 P1 92.60(9) . . ?
C30 P1 C1 104.8(2) . . ?
C30 P1 C24 103.6(2) . . ?
C1 P1 C24 104.6(2) . . ?
C30 P1 Pt1 116.06(16) . . ?
C1 P1 Pt1 110.16(14) . . ?
C24 P1 Pt1 116.31(15) . . ?
C7 N1 C8 120.7(3) . . ?
C7 N1 Pt1 130.2(3) . . ?
C8 N1 Pt1 109.1(2) . . ?
C14 N2 C13 117.9(4) . . ?
C14 N2 Pt1 130.7(3) . . ?
C13 N2 Pt1 108.0(3) . . ?
C2 C1 C6 118.2(4) . . ?
C2 C1 P1 119.3(3) . . ?
C6 C1 P1 122.4(3) . . ?
C3 C2 C1 122.1(4) . . ?
C2 C3 C4 119.7(5) . . ?
C5 C4 C3 119.3(4) . . ?
C4 C5 C6 122.5(4) . . ?
C5 C6 C1 118.1(4) . . ?
C5 C6 C7 115.4(4) . . ?
C1 C6 C7 126.5(4) . . ?
N1 C7 C6 127.5(4) . . ?
C13 C8 C9 121.0(4) . . ?
C13 C8 N1 115.6(4) . . ?
C9 C8 N1 123.3(4) . . ?
C10 C9 C8 119.6(4) . . ?
C9 C10 C11 119.8(4) . . ?
C12 C11 C10 120.6(4) . . ?
C11 C12 C13 119.9(4) . . ?
C8 C13 C12 119.0(4) . . ?
C8 C13 N2 116.8(4) . . ?
C12 C13 N2 124.2(4) . . ?
O1 C14 N2 125.4(4) . . ?
O1 C14 C15 117.7(4) . . ?
N2 C14 C15 116.8(4) . . ?
N3 C15 C14 112.4(4) . . ?
C16 N3 C15 118.8(4) . . ?
O2 C16 N3 127.4(5) . . ?
O2 C16 O3 123.1(5) . . ?
N3 C16 O3 109.5(4) . . ?
C16 O3 C17 114.7(4) . . ?
O3 C17 C18 115.6(4) . . ?
C19 C18 C23 119.8(5) . . ?
C19 C18 C17 121.8(5) . . ?
C23 C18 C17 118.2(5) . . ?
C18 C19 C20 119.5(6) . . ?
C21 C20 C19 120.1(6) . . ?
C20 C21 C22 120.9(6) . . ?
C23 C22 C21 118.5(6) . . ?
C22 C23 C18 121.1(6) . . ?
C29 C24 C25 119.0(5) . . ?
C29 C24 P1 123.0(4) . . ?
C25 C24 P1 117.9(4) . . ?
C26 C25 C24 120.6(5) . . ?
C27 C26 C25 119.3(6) . . ?
C28 C27 C26 120.4(5) . . ?
C27 C28 C29 120.5(6) . . ?
C28 C29 C24 120.3(6) . . ?
C35 C30 C31 119.1(5) . . ?
C35 C30 P1 123.6(4) . . ?
C31 C30 P1 117.1(4) . . ?
C30 C31 C32 119.6(5) . . ?
C33 C32 C31 120.3(5) . . ?
C32 C33 C34 120.4(5) . . ?
C33 C34 C35 119.7(5) . . ?
C34 C35 C30 120.9(5) . . ?
C72 Pt2 N4 174.8(3) . . ?
C72 Pt2 N5 98.23(15) . . ?
N4 Pt2 N5 79.52(13) . . ?
C72 Pt2 P2 90.12(13) . . ?
N4 Pt2 P2 92.18(10) . . ?
N5 Pt2 P2 171.65(10) . . ?
C66 P2 C60 104.8(2) . . ?
C66 P2 C37 103.3(2) . . ?
C60 P2 C37 104.3(2) . . ?
C66 P2 Pt2 114.22(16) . . ?
C60 P2 Pt2 118.26(15) . . ?
C37 P2 Pt2 110.47(14) . . ?
C43 N4 C44 119.1(4) . . ?
C43 N4 Pt2 130.6(3) . . ?
C44 N4 Pt2 110.3(3) . . ?
C50 N5 C49 117.2(3) . . ?
C50 N5 Pt2 130.0(3) . . ?
C49 N5 Pt2 109.3(3) . . ?
C38 C37 C42 119.2(4) . . ?
C38 C37 P2 119.5(3) . . ?
C42 C37 P2 121.2(4) . . ?
C37 C38 C39 121.5(4) . . ?
C40 C39 C38 119.9(5) . . ?
C39 C40 C41 118.9(5) . . ?
C40 C41 C42 122.7(4) . . ?
C41 C42 C37 117.8(4) . . ?
C41 C42 C43 114.9(4) . . ?
C37 C42 C43 127.2(4) . . ?
N4 C43 C42 127.1(4) . . ?
C45 C44 C49 120.7(4) . . ?
C45 C44 N4 123.9(4) . . ?
C49 C44 N4 115.3(4) . . ?
C46 C45 C44 120.0(4) . . ?
C45 C46 C47 119.8(4) . . ?
C46 C47 C48 120.5(5) . . ?
C49 C48 C47 120.6(4) . . ?
C48 C49 C44 118.3(4) . . ?
C48 C49 N5 125.2(4) . . ?
C44 C49 N5 116.5(4) . . ?
O4 C50 N5 126.1(4) . . ?
O4 C50 C51 118.4(4) . . ?
N5 C50 C51 115.6(4) . . ?
N6 C51 C50 112.0(4) . . ?
C52 N6 C51 119.3(4) . . ?
O5 C52 N6 127.3(5) . . ?
O5 C52 O6 124.2(5) . . ?
N6 C52 O6 108.5(4) . . ?
C52 O6 C53 114.8(4) . . ?
O6 C53 C54 112.7(4) . . ?
C55 C54 C59 118.9(5) . . ?
C55 C54 C53 122.8(5) . . ?
C59 C54 C53 118.3(5) . . ?
C54 C55 C56 120.6(6) . . ?
C57 C56 C55 119.9(6) . . ?
C56 C57 C58 120.6(6) . . ?
C57 C58 C59 119.0(6) . . ?
C54 C59 C58 121.0(5) . . ?
C61 C60 C65 119.5(4) . . ?
C61 C60 P2 118.5(4) . . ?
C65 C60 P2 121.9(4) . . ?
C60 C61 C62 120.0(5) . . ?
C63 C62 C61 119.9(6) . . ?
C62 C63 C64 120.4(5) . . ?
C63 C64 C65 119.9(5) . . ?
C64 C65 C60 120.2(5) . . ?
C67 C66 C71 119.1(4) . . ?
C67 C66 P2 118.1(4) . . ?
C71 C66 P2 122.8(4) . . ?
C66 C67 C68 120.4(5) . . ?
C69 C68 C67 119.8(5) . . ?
C70 C69 C68 120.1(5) . . ?
C69 C70 C71 120.5(5) . . ?
C66 C71 C70 120.0(5) . . ?
O7 C74 C73 111.8(6) . . ?
C75 O7 C74 113.7(5) . . ?
O7 C75 C76 110.5(5) . . ?
C77 C78 O8 133.5(11) . . ?
C78 O8 C79 119.0(10) . . ?
O8 C79 C80 111.0(7) . . ?

loop_
_geom_bond_atom_site_label_1
_geom_bond_atom_site_label_2
_geom_bond_distance
_geom_bond_site_symmetry_2
_geom_bond_publ_flag
Pt1 C36 2.061(4) . ?
Pt1 N2 2.086(3) . ?
Pt1 N1 2.088(3) . ?
Pt1 P1 2.1845(11) . ?
P1 C30 1.822(5) . ?
P1 C1 1.824(4) . ?
P1 C24 1.829(5) . ?
N1 C7 1.274(5) . ?
N1 C8 1.444(5) . ?
N2 C14 1.335(5) . ?
N2 C13 1.440(5) . ?
C1 C2 1.397(6) . ?
C1 C6 1.429(5) . ?
C2 C3 1.372(6) . ?
C3 C4 1.399(6) . ?
C4 C5 1.367(6) . ?
C5 C6 1.399(6) . ?
C6 C7 1.458(6) . ?
C8 C13 1.388(6) . ?
C8 C9 1.392(6) . ?
C9 C10 1.377(6) . ?
C10 C11 1.391(6) . ?
C11 C12 1.385(6) . ?
C12 C13 1.393(6) . ?
C14 O1 1.257(5) . ?
C14 C15 1.527(6) . ?
C15 N3 1.441(5) . ?
N3 C16 1.342(6) . ?
C16 O2 1.198(6) . ?
C16 O3 1.379(6) . ?
O3 C17 1.429(6) . ?
C17 C18 1.509(6) . ?
C18 C19 1.382(7) . ?
C18 C23 1.387(7) . ?
C19 C20 1.389(8) . ?
C20 C21 1.382(9) . ?
C21 C22 1.386(9) . ?
C22 C23 1.384(7) . ?
C24 C29 1.385(6) . ?
C24 C25 1.387(7) . ?
C25 C26 1.387(7) . ?
C26 C27 1.380(8) . ?
C27 C28 1.367(9) . ?
C28 C29 1.376(7) . ?
C30 C35 1.387(6) . ?
C30 C31 1.388(6) . ?
C31 C32 1.401(7) . ?
C32 C33 1.369(8) . ?
C33 C34 1.376(7) . ?
C34 C35 1.384(7) . ?
Pt2 C72 2.070(4) . ?
Pt2 N4 2.076(3) . ?
Pt2 N5 2.096(3) . ?
Pt2 P2 2.1818(12) . ?
P2 C66 1.823(5) . ?
P2 C60 1.826(4) . ?
P2 C37 1.836(4) . ?
N4 C43 1.280(5) . ?
N4 C44 1.445(5) . ?
N5 C50 1.340(5) . ?
N5 C49 1.435(5) . ?
C37 C38 1.386(6) . ?
C37 C42 1.413(5) . ?
C38 C39 1.391(6) . ?
C39 C40 1.376(7) . ?
C40 C41 1.386(6) . ?
C41 C42 1.391(6) . ?
C42 C43 1.464(6) . ?
C44 C45 1.388(6) . ?
C44 C49 1.409(6) . ?
C45 C46 1.378(6) . ?
C46 C47 1.386(7) . ?
C47 C48 1.387(6) . ?
C48 C49 1.385(6) . ?
C50 O4 1.246(5) . ?
C50 C51 1.527(6) . ?
C51 N6 1.445(5) . ?
N6 C52 1.348(6) . ?
C52 O5 1.201(5) . ?
C52 O6 1.371(6) . ?
O6 C53 1.432(6) . ?
C53 C54 1.510(7) . ?
C54 C55 1.374(7) . ?
C54 C59 1.377(7) . ?
C55 C56 1.381(8) . ?
C56 C57 1.364(9) . ?
C57 C58 1.377(8) . ?
C58 C59 1.382(7) . ?
C60 C61 1.378(7) . ?
C60 C65 1.392(6) . ?
C61 C62 1.398(7) . ?
C62 C63 1.374(8) . ?
C63 C64 1.376(8) . ?
C64 C65 1.384(7) . ?
C66 C67 1.386(6) . ?
C66 C71 1.386(6) . ?
C67 C68 1.394(6) . ?
C68 C69 1.377(7) . ?
C69 C70 1.369(7) . ?
C70 C71 1.391(6) . ?
C73 C74 1.453(8) . ?
C74 O7 1.408(6) . ?
O7 C75 1.401(6) . ?
C75 C76 1.490(7) . ?
C77 C78 1.234(11) . ?
C78 O8 1.287(11) . ?
O8 C79 1.403(9) . ?
C79 C80 1.463(10) . ?

loop_
_geom_hbond_atom_site_label_D
_geom_hbond_atom_site_label_H
_geom_hbond_atom_site_label_A
_geom_hbond_distance_DH
_geom_hbond_distance_HA
_geom_hbond_distance_DA
_geom_hbond_angle_DHA
_geom_hbond_site_symmetry_A
N3 H3 O4 0.88 2.08 2.848(5) 145.8 1_655
N6 H6 O1 0.88 2.03 2.842(5) 152.1 1_455

loop_
_geom_torsion_atom_site_label_1
_geom_torsion_atom_site_label_2
_geom_torsion_atom_site_label_3
_geom_torsion_atom_site_label_4
_geom_torsion
_geom_torsion_site_symmetry_1
_geom_torsion_site_symmetry_2
_geom_torsion_site_symmetry_3
_geom_torsion_site_symmetry_4
_geom_torsion_publ_flag
C36 Pt1 P1 C30 -87.4(2) . . . . ?
N1 Pt1 P1 C30 87.8(2) . . . . ?
C36 Pt1 P1 C1 153.7(2) . . . . ?
N1 Pt1 P1 C1 -31.1(2) . . . . ?
C36 Pt1 P1 C24 35.0(3) . . . . ?
N1 Pt1 P1 C24 -149.8(2) . . . . ?
N2 Pt1 N1 C7 -155.6(5) . . . . ?
P1 Pt1 N1 C7 23.1(5) . . . . ?
N2 Pt1 N1 C8 26.9(3) . . . . ?
P1 Pt1 N1 C8 -154.4(3) . . . . ?
C36 Pt1 N2 C14 -55.5(4) . . . . ?
N1 Pt1 N2 C14 129.4(4) . . . . ?
C36 Pt1 N2 C13 146.6(3) . . . . ?
N1 Pt1 N2 C13 -28.5(3) . . . . ?
C30 P1 C1 C2 80.0(4) . . . . ?
C24 P1 C1 C2 -28.7(4) . . . . ?
Pt1 P1 C1 C2 -154.5(3) . . . . ?
C30 P1 C1 C6 -96.6(4) . . . . ?
C24 P1 C1 C6 154.7(4) . . . . ?
Pt1 P1 C1 C6 29.0(4) . . . . ?
C6 C1 C2 C3 0.4(7) . . . . ?
P1 C1 C2 C3 -176.3(4) . . . . ?
C1 C2 C3 C4 1.0(7) . . . . ?
C2 C3 C4 C5 -0.9(7) . . . . ?
C3 C4 C5 C6 -0.7(8) . . . . ?
C4 C5 C6 C1 2.2(7) . . . . ?
C4 C5 C6 C7 179.9(4) . . . . ?
C2 C1 C6 C5 -2.0(7) . . . . ?
P1 C1 C6 C5 174.6(4) . . . . ?
C2 C1 C6 C7 -179.4(5) . . . . ?
P1 C1 C6 C7 -2.8(7) . . . . ?
C8 N1 C7 C6 177.2(4) . . . . ?
Pt1 N1 C7 C6 -0.1(8) . . . . ?
C5 C6 C7 N1 166.6(5) . . . . ?
C1 C6 C7 N1 -15.9(8) . . . . ?
C7 N1 C8 C13 161.5(4) . . . . ?
Pt1 N1 C8 C13 -20.6(5) . . . . ?
C7 N1 C8 C9 -21.6(7) . . . . ?
Pt1 N1 C8 C9 156.2(3) . . . . ?
C13 C8 C9 C10 -0.3(6) . . . . ?
N1 C8 C9 C10 -177.0(4) . . . . ?
C8 C9 C10 C11 2.3(7) . . . . ?
C9 C10 C11 C12 -1.9(7) . . . . ?
C10 C11 C12 C13 -0.4(7) . . . . ?
C9 C8 C13 C12 -1.9(6) . . . . ?
N1 C8 C13 C12 175.0(4) . . . . ?
C9 C8 C13 N2 179.0(4) . . . . ?
N1 C8 C13 N2 -4.0(6) . . . . ?
C11 C12 C13 C8 2.3(6) . . . . ?
C11 C12 C13 N2 -178.8(4) . . . . ?
C14 N2 C13 C8 -134.7(4) . . . . ?
Pt1 N2 C13 C8 26.5(4) . . . . ?
C14 N2 C13 C12 46.3(6) . . . . ?
Pt1 N2 C13 C12 -152.5(4) . . . . ?
C13 N2 C14 O1 -4.8(7) . . . . ?
Pt1 N2 C14 O1 -160.9(3) . . . . ?
C13 N2 C14 C15 173.8(4) . . . . ?
Pt1 N2 C14 C15 17.7(6) . . . . ?
O1 C14 C15 N3 6.6(6) . . . . ?
N2 C14 C15 N3 -172.1(4) . . . . ?
C14 C15 N3 C16 77.3(5) . . . . ?
C15 N3 C16 O2 14.3(8) . . . . ?
C15 N3 C16 O3 -167.3(4) . . . . ?
O2 C16 O3 C17 -2.3(7) . . . . ?
N3 C16 O3 C17 179.2(4) . . . . ?
C16 O3 C17 C18 -81.8(6) . . . . ?
O3 C17 C18 C19 -12.8(8) . . . . ?
O3 C17 C18 C23 170.3(5) . . . . ?
C23 C18 C19 C20 1.1(8) . . . . ?
C17 C18 C19 C20 -175.7(5) . . . . ?
C18 C19 C20 C21 0.3(9) . . . . ?
C19 C20 C21 C22 -1.4(10) . . . . ?
C20 C21 C22 C23 1.1(10) . . . . ?
C21 C22 C23 C18 0.4(9) . . . . ?
C19 C18 C23 C22 -1.5(8) . . . . ?
C17 C18 C23 C22 175.5(5) . . . . ?
C30 P1 C24 C29 -3.9(5) . . . . ?
C1 P1 C24 C29 105.7(4) . . . . ?
Pt1 P1 C24 C29 -132.6(4) . . . . ?
C30 P1 C24 C25 171.9(4) . . . . ?
C1 P1 C24 C25 -78.5(4) . . . . ?
Pt1 P1 C24 C25 43.3(4) . . . . ?
C29 C24 C25 C26 -1.6(8) . . . . ?
P1 C24 C25 C26 -177.6(4) . . . . ?
C24 C25 C26 C27 1.5(9) . . . . ?
C25 C26 C27 C28 -0.9(9) . . . . ?
C26 C27 C28 C29 0.2(9) . . . . ?
C27 C28 C29 C24 -0.3(9) . . . . ?
C25 C24 C29 C28 0.9(8) . . . . ?
P1 C24 C29 C28 176.7(4) . . . . ?
C1 P1 C30 C35 -33.7(4) . . . . ?
C24 P1 C30 C35 75.7(4) . . . . ?
Pt1 P1 C30 C35 -155.5(3) . . . . ?
C1 P1 C30 C31 151.0(3) . . . . ?
C24 P1 C30 C31 -99.6(4) . . . . ?
Pt1 P1 C30 C31 29.2(4) . . . . ?
C35 C30 C31 C32 -0.6(7) . . . . ?
P1 C30 C31 C32 174.9(4) . . . . ?
C30 C31 C32 C33 -0.5(8) . . . . ?
C31 C32 C33 C34 1.5(8) . . . . ?
C32 C33 C34 C35 -1.3(8) . . . . ?
C33 C34 C35 C30 0.2(7) . . . . ?
C31 C30 C35 C34 0.8(7) . . . . ?
P1 C30 C35 C34 -174.4(3) . . . . ?
C72 Pt2 P2 C66 91.5(3) . . . . ?
N4 Pt2 P2 C66 -83.8(2) . . . . ?
C72 Pt2 P2 C60 -32.6(3) . . . . ?
N4 Pt2 P2 C60 152.1(2) . . . . ?
C72 Pt2 P2 C37 -152.7(3) . . . . ?
N4 Pt2 P2 C37 32.0(2) . . . . ?
N5 Pt2 N4 C43 156.1(5) . . . . ?
P2 Pt2 N4 C43 -22.9(4) . . . . ?
N5 Pt2 N4 C44 -25.1(3) . . . . ?
P2 Pt2 N4 C44 155.8(3) . . . . ?
C72 Pt2 N5 C50 52.8(4) . . . . ?
N4 Pt2 N5 C50 -132.0(4) . . . . ?
C72 Pt2 N5 C49 -149.6(3) . . . . ?
N4 Pt2 N5 C49 25.6(3) . . . . ?
C66 P2 C37 C38 -84.9(4) . . . . ?
C60 P2 C37 C38 24.4(4) . . . . ?
Pt2 P2 C37 C38 152.5(3) . . . . ?
C66 P2 C37 C42 91.2(4) . . . . ?
C60 P2 C37 C42 -159.4(4) . . . . ?
Pt2 P2 C37 C42 -31.3(4) . . . . ?
C42 C37 C38 C39 -1.7(7) . . . . ?
P2 C37 C38 C39 174.5(4) . . . . ?
C37 C38 C39 C40 0.0(8) . . . . ?
C38 C39 C40 C41 0.0(8) . . . . ?
C39 C40 C41 C42 1.7(8) . . . . ?
C40 C41 C42 C37 -3.4(7) . . . . ?
C40 C41 C42 C43 178.1(4) . . . . ?
C38 C37 C42 C41 3.3(7) . . . . ?
P2 C37 C42 C41 -172.9(4) . . . . ?
C38 C37 C42 C43 -178.4(4) . . . . ?
P2 C37 C42 C43 5.5(7) . . . . ?
C44 N4 C43 C42 -178.6(4) . . . . ?
Pt2 N4 C43 C42 0.0(7) . . . . ?
C41 C42 C43 N4 -167.2(5) . . . . ?
C37 C42 C43 N4 14.4(8) . . . . ?
C43 N4 C44 C45 20.9(7) . . . . ?
Pt2 N4 C44 C45 -158.0(4) . . . . ?
C43 N4 C44 C49 -160.5(4) . . . . ?
Pt2 N4 C44 C49 20.6(5) . . . . ?
C49 C44 C45 C46 0.3(7) . . . . ?
N4 C44 C45 C46 178.8(4) . . . . ?
C44 C45 C46 C47 -1.5(7) . . . . ?
C45 C46 C47 C48 1.2(8) . . . . ?
C46 C47 C48 C49 0.5(7) . . . . ?
C47 C48 C49 C44 -1.7(7) . . . . ?
C47 C48 C49 N5 179.7(4) . . . . ?
C45 C44 C49 C48 1.3(6) . . . . ?
N4 C44 C49 C48 -177.3(4) . . . . ?
C45 C44 C49 N5 -179.9(4) . . . . ?
N4 C44 C49 N5 1.4(6) . . . . ?
C50 N5 C49 C48 -42.9(6) . . . . ?
Pt2 N5 C49 C48 156.3(4) . . . . ?
C50 N5 C49 C44 138.5(4) . . . . ?
Pt2 N5 C49 C44 -22.3(4) . . . . ?
C49 N5 C50 O4 3.7(6) . . . . ?
Pt2 N5 C50 O4 159.8(3) . . . . ?
C49 N5 C50 C51 -176.7(4) . . . . ?
Pt2 N5 C50 C51 -20.6(5) . . . . ?
O4 C50 C51 N6 -7.4(6) . . . . ?
N5 C50 C51 N6 172.9(4) . . . . ?
C50 C51 N6 C52 -82.4(5) . . . . ?
C51 N6 C52 O5 -12.3(7) . . . . ?
C51 N6 C52 O6 169.1(4) . . . . ?
O5 C52 O6 C53 2.5(7) . . . . ?
N6 C52 O6 C53 -178.8(4) . . . . ?
C52 O6 C53 C54 84.6(5) . . . . ?
O6 C53 C54 C55 9.6(8) . . . . ?
O6 C53 C54 C59 -172.3(5) . . . . ?
C59 C54 C55 C56 -0.8(10) . . . . ?
C53 C54 C55 C56 177.3(6) . . . . ?
C54 C55 C56 C57 2.2(11) . . . . ?
C55 C56 C57 C58 -2.4(12) . . . . ?
C56 C57 C58 C59 1.3(11) . . . . ?
C55 C54 C59 C58 -0.2(9) . . . . ?
C53 C54 C59 C58 -178.5(5) . . . . ?
C57 C58 C59 C54 0.0(10) . . . . ?
C66 P2 C60 C61 177.0(4) . . . . ?
C37 P2 C60 C61 68.8(4) . . . . ?
Pt2 P2 C60 C61 -54.4(4) . . . . ?
C66 P2 C60 C65 -5.6(5) . . . . ?
C37 P2 C60 C65 -113.9(4) . . . . ?
Pt2 P2 C60 C65 123.0(4) . . . . ?
C65 C60 C61 C62 2.1(8) . . . . ?
P2 C60 C61 C62 179.5(4) . . . . ?
C60 C61 C62 C63 -2.0(9) . . . . ?
C61 C62 C63 C64 0.7(9) . . . . ?
C62 C63 C64 C65 0.5(9) . . . . ?
C63 C64 C65 C60 -0.4(9) . . . . ?
C61 C60 C65 C64 -0.9(8) . . . . ?
P2 C60 C65 C64 -178.2(4) . . . . ?
C60 P2 C66 C67 92.9(4) . . . . ?
C37 P2 C66 C67 -158.1(4) . . . . ?
Pt2 P2 C66 C67 -38.1(4) . . . . ?
C60 P2 C66 C71 -86.0(4) . . . . ?
C37 P2 C66 C71 23.0(4) . . . . ?
Pt2 P2 C66 C71 143.0(3) . . . . ?
C71 C66 C67 C68 1.3(7) . . . . ?
P2 C66 C67 C68 -177.7(4) . . . . ?
C66 C67 C68 C69 -0.9(8) . . . . ?
C67 C68 C69 C70 0.0(8) . . . . ?
C68 C69 C70 C71 0.5(8) . . . . ?
C67 C66 C71 C70 -0.8(7) . . . . ?
P2 C66 C71 C70 178.1(3) . . . . ?
C69 C70 C71 C66 -0.1(7) . . . . ?
C73 C74 O7 C75 175.3(5) . . . . ?
C74 O7 C75 C76 176.8(5) . . . . ?
C77 C78 O8 C79 109(2) . . . . ?
C78 O8 C79 C80 -177.7(9) . . . . ?
